data_7030792
loop_
_publ_author_name
'Levason, William'
'Light, Mark E.'
'Reid, Gillian'
'Zhang, Wenjian'

_publ_section_title
;
 Soft diphosphine and diarsine complexes of niobium(v) and tantalum(v)
 fluorides: synthesis, properties, structures and comparisons with the
 corresponding chlorides.
;
_journal_issue 25
_journal_name_full 'Dalton transactions (Cambridge, England : 2003)'
_journal_page_first 9557
_journal_page_last 9566
_journal_paper_doi 10.1039/c4dt01029a
_journal_volume 43
_journal_year 2014
_chemical_formula_moiety 'C20 H32 F4 P4 Ta, F6 Ta'
_chemical_formula_sum 'C20 H32 F10 P4 Ta2'
_chemical_formula_weight 948.24
_chemical_name_systematic
;
 ?
;
_space_group_IT_number 2
_symmetry_cell_setting triclinic
_symmetry_space_group_name_Hall '-P 1'
_symmetry_space_group_name_H-M 'P -1'
_atom_sites_solution_hydrogens geom
_atom_sites_solution_primary direct
_atom_sites_solution_secondary difmap
_audit_creation_method SHELXL-97
_cell_angle_alpha 114.629(2)
_cell_angle_beta 110.486(3)
_cell_angle_gamma 101.38(3)
_cell_formula_units_Z 2
_cell_length_a 12.253(2)
_cell_length_b 12.348(2)
_cell_length_c 12.481(2)
_cell_measurement_reflns_used 4018
_cell_measurement_temperature 100(2)
_cell_measurement_theta_max 27.5
_cell_measurement_theta_min 2.9
_cell_volume 1471.7(6)
_computing_cell_refinement
;
CrystalClear-SM Expert 3.1 (Rigaku, 2013)
;
_computing_data_collection
;
CrystalClear-SM Expert 3.1 (Rigaku, 2013)
;
_computing_data_reduction
;
CrystalClear-SM Expert 3.1 (Rigaku, 2013)
;
_computing_structure_refinement 'SHELXL-97 (Sheldrick, 1997)'
_computing_structure_solution 'SHELXS-97 (Sheldrick, 1990)'
_diffrn_ambient_temperature 100(2)
_diffrn_detector 'CCD plate'
_diffrn_detector_area_resol_mean 28.5714
_diffrn_detector_type 'Rigaku HG Saturn724+ (2x2 bin mode)'
_diffrn_measured_fraction_theta_full 0.991
_diffrn_measured_fraction_theta_max 0.991
_diffrn_measurement_device 'four-circle \k diffractometer'
_diffrn_measurement_device_type 'Rigaku AFC12 (Right)'
_diffrn_measurement_method 'profile data from \w-scans'
_diffrn_measurement_specimen_support 'MiTeGen MicroMesh'
_diffrn_radiation_collimation 'Confocal mirrors, VHF Varimax '
_diffrn_radiation_type MoK\a
_diffrn_radiation_wavelength 0.71073
_diffrn_reflns_av_R_equivalents 0.0457
_diffrn_reflns_av_sigmaI/netI 0.0475
_diffrn_reflns_limit_h_max 14
_diffrn_reflns_limit_h_min -13
_diffrn_reflns_limit_k_max 14
_diffrn_reflns_limit_k_min -14
_diffrn_reflns_limit_l_max 14
_diffrn_reflns_limit_l_min -14
_diffrn_reflns_number 14828
_diffrn_reflns_theta_full 25.03
_diffrn_reflns_theta_max 25.03
_diffrn_reflns_theta_min 3.04
_diffrn_source 'Rotating Anode'
_diffrn_source_current 55.0
_diffrn_source_power 2.475
_diffrn_source_voltage 45.0
_exptl_absorpt_coefficient_mu 7.720
_exptl_absorpt_correction_T_max 1.000
_exptl_absorpt_correction_T_min 0.542
_exptl_absorpt_correction_type multi-scan
_exptl_absorpt_process_details
;
Jacobson, R.A. (1998). REQAB. Private communication to the 
 Rigaku Corporation, Tokyo, Japan. 
;
_exptl_crystal_colour colourless
_exptl_crystal_density_diffrn 2.140
_exptl_crystal_density_method 'not measured'
_exptl_crystal_description fragment
_exptl_crystal_F_000 896
_exptl_crystal_size_max 0.16
_exptl_crystal_size_mid 0.14
_exptl_crystal_size_min 0.12
_refine_diff_density_max 4.914
_refine_diff_density_min -2.264
_refine_diff_density_rms 0.349
_refine_ls_extinction_method none
_refine_ls_goodness_of_fit_ref 1.286
_refine_ls_hydrogen_treatment constr
_refine_ls_matrix_type full
_refine_ls_number_parameters 333
_refine_ls_number_reflns 5150
_refine_ls_number_restraints 0
_refine_ls_restrained_S_all 1.286
_refine_ls_R_factor_all 0.0625
_refine_ls_R_factor_gt 0.0577
_refine_ls_shift/su_max 0.001
_refine_ls_shift/su_mean 0.000
_refine_ls_structure_factor_coef Fsqd
_refine_ls_weighting_details 'calc w=1/[\s^2^(Fo^2^)+(0.0505P)^2^+68.9328P] where P=(Fo^2^+2Fc^2^)/3'
_refine_ls_weighting_scheme calc
_refine_ls_wR_factor_gt 0.1840
_refine_ls_wR_factor_ref 0.1857
_reflns_number_gt 4574
_reflns_number_total 5150
_reflns_threshold_expression >2\s(I)
_cod_data_source_file c4dt01029a2.cif
_cod_data_source_block 2014wz227b_ml
_cod_depositor_comments
;
The following automatic conversions were performed:

'_symmetry_cell_setting' value 'Triclinic' changed to 'triclinic'
according to
/usr/data/users/saulius/crontab/automatic-downloads/rss-feeds/RSC/lib/dictionaries/cif_core.dic
dictionary named 'cif_core.dic' version 2.4.2 from
2011-04-26.

'_exptl_absorpt_correction_type' value 'Multi-scan'
changed to 'multi-scan' according to
/usr/data/users/saulius/crontab/automatic-downloads/rss-feeds/RSC/lib/dictionaries/cif_core.dic
dictionary named 'cif_core.dic' version 2.4.2 from 2011-04-26.

Automatic conversion script
Id: cif_fix_values 2281 2013-09-26 08:29:07Z andrius 

 Adding full bibliography for 7030785--7030792.cif.
;
_cod_original_cell_volume 1471.6(4)
_cod_original_sg_symbol_H-M P-1
_cod_database_code 7030792

loop_
_symmetry_equiv_pos_as_xyz
'x, y, z'
'-x, -y, -z'

loop_
_atom_site_label
_atom_site_type_symbol
_atom_site_fract_x
_atom_site_fract_y
_atom_site_fract_z
_atom_site_U_iso_or_equiv
_atom_site_adp_type
_atom_site_occupancy
_atom_site_symmetry_multiplicity
_atom_site_calc_flag
_atom_site_refinement_flags
Ta2 Ta -0.24413(6) -0.59694(6) 0.13304(7) 0.0194(2) Uani 1 1 d .
F10 F -0.1172(11) -0.6109(12) 0.2566(11) 0.044(3) Uani 1 1 d .
F9 F -0.3596(10) -0.6545(11) 0.1843(11) 0.037(3) Uani 1 1 d .
F8 F -0.1866(10) -0.4215(9) 0.2690(10) 0.031(2) Uani 1 1 d .
F7 F -0.1318(11) -0.5411(11) 0.0758(11) 0.040(3) Uani 1 1 d .
F6 F -0.2971(12) -0.7717(11) -0.0048(12) 0.045(3) Uani 1 1 d .
F5 F -0.3706(10) -0.5750(11) 0.0133(11) 0.038(3) Uani 1 1 d .
Ta1 Ta -1.24062(6) -1.11554(6) -0.36498(6) 0.0165(2) Uani 1 1 d .
P4 P -1.0157(4) -1.1299(4) -0.2786(4) 0.0193(8) Uani 1 1 d .
P3 P -1.0602(4) -0.8827(4) -0.2514(4) 0.0191(8) Uani 1 1 d .
P2 P -1.4345(4) -1.2085(4) -0.3330(4) 0.0193(8) Uani 1 1 d .
P1 P -1.4496(4) -1.2516(4) -0.6022(4) 0.0179(8) Uani 1 1 d .
F1 F -1.2632(9) -1.2946(9) -0.4168(9) 0.022(2) Uani 1 1 d .
F2 F -1.3192(8) -0.9935(9) -0.3656(9) 0.024(2) Uani 1 1 d .
F3 F -1.1973(9) -1.1259(9) -0.5042(9) 0.025(2) Uani 1 1 d .
F4 F -1.1829(8) -1.0483(9) -0.1724(9) 0.0205(19) Uani 1 1 d .
C18 C -0.8779(16) -0.9822(17) -0.1997(16) 0.023(4) Uani 1 1 d .
C3 C -1.5949(15) -1.3258(16) -0.6066(17) 0.021(3) Uani 1 1 d .
C12 C -1.0638(17) -0.7516(16) -0.1160(17) 0.025(4) Uani 1 1 d .
H12A H -0.9998 -0.6685 -0.0855 0.038 Uiso 1 1 calc R
H12B H -1.0452 -0.7653 -0.0408 0.038 Uiso 1 1 calc R
H12C H -1.1484 -0.7499 -0.1485 0.038 Uiso 1 1 calc R
C1 C -1.4819(17) -1.1537(18) -0.6743(18) 0.027(4) Uani 1 1 d .
H1A H -1.5511 -1.2099 -0.7676 0.041 Uiso 1 1 calc R
H1B H -1.4052 -1.1090 -0.6727 0.041 Uiso 1 1 calc R
H1C H -1.5068 -1.0891 -0.6217 0.041 Uiso 1 1 calc R
C8 C -1.5889(16) -1.3074(15) -0.4832(19) 0.027(4) Uani 1 1 d .
C13 C -0.8974(16) -0.8687(15) -0.1841(16) 0.021(3) Uani 1 1 d .
C2 C -1.4343(16) -1.3837(16) -0.7243(16) 0.023(3) Uani 1 1 d .
H2A H -1.5129 -1.4316 -0.8110 0.034 Uiso 1 1 calc R
H2B H -1.4189 -1.4427 -0.6929 0.034 Uiso 1 1 calc R
H2C H -1.3627 -1.3485 -0.7353 0.034 Uiso 1 1 calc R
C19 C -1.0044(16) -1.2557(16) -0.4119(16) 0.024(4) Uani 1 1 d .
H19A H -1.0180 -1.2379 -0.4840 0.035 Uiso 1 1 calc R
H19B H -1.0694 -1.3405 -0.4481 0.035 Uiso 1 1 calc R
H19C H -0.9198 -1.2566 -0.3756 0.035 Uiso 1 1 calc R
C9 C -1.4604(17) -1.0850(18) -0.2133(19) 0.030(4) Uani 1 1 d .
H9A H -1.4972 -1.0385 -0.2528 0.045 Uiso 1 1 calc R
H9B H -1.3790 -1.0234 -0.1310 0.045 Uiso 1 1 calc R
H9C H -1.5189 -1.1263 -0.1913 0.045 Uiso 1 1 calc R
C20 C -0.9899(17) -1.1729(17) -0.1528(17) 0.024(4) Uani 1 1 d .
H20A H -0.9090 -1.1830 -0.1260 0.036 Uiso 1 1 calc R
H20B H -1.0596 -1.2551 -0.1902 0.036 Uiso 1 1 calc R
H20C H -0.9870 -1.1041 -0.0739 0.036 Uiso 1 1 calc R
C15 C -0.6697(17) -0.7500(18) -0.0784(19) 0.032(4) Uani 1 1 d .
H15 H -0.5991 -0.6715 -0.0389 0.038 Uiso 1 1 calc R
C14 C -0.7929(16) -0.7546(18) -0.1230(18) 0.029(4) Uani 1 1 d .
H14 H -0.8054 -0.6777 -0.1113 0.035 Uiso 1 1 calc R
C11 C -1.0799(17) -0.8327(17) -0.3718(16) 0.025(4) Uani 1 1 d .
H11A H -1.0158 -0.7445 -0.3267 0.037 Uiso 1 1 calc R
H11B H -1.1652 -0.8335 -0.4088 0.037 Uiso 1 1 calc R
H11C H -1.0693 -0.8929 -0.4450 0.037 Uiso 1 1 calc R
C10 C -1.4045(17) -1.3104(18) -0.2672(19) 0.028(4) Uani 1 1 d .
H10A H -1.4700 -1.3344 -0.2438 0.042 Uiso 1 1 calc R
H10B H -1.3206 -1.2630 -0.1865 0.042 Uiso 1 1 calc R
H10C H -1.4064 -1.3893 -0.3354 0.042 Uiso 1 1 calc R
C5 C -1.8205(17) -1.4518(17) -0.7212(19) 0.029(4) Uani 1 1 d .
H5 H -1.9004 -1.5002 -0.8014 0.035 Uiso 1 1 calc R
C6 C -1.8137(17) -1.4344(19) -0.5991(19) 0.031(4) Uani 1 1 d .
H6 H -1.8878 -1.4718 -0.5967 0.037 Uiso 1 1 calc R
C17 C -0.7562(17) -0.9768(18) -0.1528(18) 0.028(4) Uani 1 1 d .
H17 H -0.7430 -1.0527 -0.1617 0.034 Uiso 1 1 calc R
C16 C -0.6515(17) -0.8612(19) -0.0923(17) 0.031(4) Uani 1 1 d .
H16 H -0.5679 -0.8590 -0.0608 0.037 Uiso 1 1 calc R
C7 C -1.6980(17) -1.3623(17) -0.4848(19) 0.030(4) Uani 1 1 d .
H7 H -1.6933 -1.3499 -0.4027 0.036 Uiso 1 1 calc R
C4 C -1.7119(16) -1.3991(16) -0.7250(18) 0.025(4) Uani 1 1 d .
H4 H -1.7172 -1.4129 -0.8078 0.030 Uiso 1 1 calc R

loop_
_atom_site_aniso_label
_atom_site_aniso_U_11
_atom_site_aniso_U_22
_atom_site_aniso_U_33
_atom_site_aniso_U_23
_atom_site_aniso_U_13
_atom_site_aniso_U_12
Ta2 0.0186(4) 0.0182(4) 0.0197(4) 0.0088(3) 0.0096(3) 0.0068(3)
F10 0.049(7) 0.045(7) 0.027(6) 0.010(5) 0.015(5) 0.027(6)
F9 0.042(6) 0.042(6) 0.042(6) 0.033(6) 0.028(5) 0.008(5)
F8 0.035(6) 0.020(5) 0.026(5) 0.004(4) 0.013(5) 0.009(4)
F7 0.043(7) 0.044(7) 0.039(6) 0.020(6) 0.032(6) 0.013(5)
F6 0.052(7) 0.027(6) 0.039(7) 0.006(5) 0.023(6) 0.011(5)
F5 0.028(6) 0.043(7) 0.037(6) 0.025(5) 0.007(5) 0.012(5)
Ta1 0.0202(4) 0.0142(3) 0.0175(4) 0.0096(3) 0.0102(3) 0.0063(3)
P4 0.022(2) 0.022(2) 0.016(2) 0.0109(17) 0.0111(17) 0.0099(17)
P3 0.024(2) 0.017(2) 0.019(2) 0.0120(17) 0.0123(17) 0.0075(17)
P2 0.025(2) 0.022(2) 0.017(2) 0.0127(17) 0.0137(17) 0.0079(17)
P1 0.024(2) 0.018(2) 0.016(2) 0.0104(17) 0.0124(17) 0.0094(17)
F1 0.026(5) 0.023(5) 0.022(5) 0.015(4) 0.012(4) 0.011(4)
F2 0.022(5) 0.026(5) 0.026(5) 0.015(4) 0.014(4) 0.009(4)
F3 0.023(5) 0.025(5) 0.025(5) 0.012(4) 0.011(4) 0.009(4)
F4 0.024(5) 0.024(5) 0.013(4) 0.008(4) 0.011(4) 0.007(4)
C18 0.028(9) 0.025(9) 0.017(8) 0.011(7) 0.013(7) 0.009(7)
C3 0.024(8) 0.025(9) 0.023(8) 0.018(7) 0.014(7) 0.009(7)
C12 0.034(9) 0.022(8) 0.026(9) 0.014(7) 0.019(8) 0.012(7)
C1 0.032(9) 0.032(10) 0.026(9) 0.021(8) 0.014(8) 0.016(8)
C8 0.024(9) 0.013(8) 0.043(11) 0.017(8) 0.011(8) 0.007(7)
C13 0.030(9) 0.015(8) 0.021(8) 0.013(7) 0.013(7) 0.007(7)
C2 0.033(9) 0.018(8) 0.019(8) 0.006(7) 0.017(7) 0.013(7)
C19 0.032(9) 0.023(8) 0.017(8) 0.007(7) 0.016(7) 0.013(7)
C9 0.032(10) 0.032(10) 0.033(10) 0.020(8) 0.020(8) 0.011(8)
C20 0.035(9) 0.024(9) 0.022(9) 0.015(7) 0.016(8) 0.018(7)
C15 0.028(10) 0.024(9) 0.028(10) 0.009(8) 0.011(8) -0.001(7)
C14 0.026(9) 0.032(10) 0.025(9) 0.016(8) 0.011(8) 0.005(8)
C11 0.035(10) 0.026(9) 0.018(8) 0.017(7) 0.014(7) 0.008(7)
C10 0.033(10) 0.032(10) 0.034(10) 0.026(9) 0.021(8) 0.012(8)
C5 0.026(9) 0.028(9) 0.029(10) 0.019(8) 0.009(8) 0.004(7)
C6 0.023(9) 0.040(11) 0.033(10) 0.020(9) 0.018(8) 0.007(8)
C17 0.029(9) 0.031(10) 0.028(10) 0.017(8) 0.015(8) 0.013(8)
C16 0.023(9) 0.048(12) 0.018(9) 0.016(8) 0.013(7) 0.005(8)
C7 0.032(10) 0.028(9) 0.032(10) 0.016(8) 0.018(8) 0.011(8)
C4 0.028(9) 0.023(9) 0.024(9) 0.014(7) 0.010(7) 0.008(7)

loop_
_atom_type_symbol
_atom_type_description
_atom_type_scat_dispersion_real
_atom_type_scat_dispersion_imag
_atom_type_scat_source
C C 0.0033 0.0016 'International Tables Vol C Tables 4.2.6.8 and 6.1.1.4'
H H 0.0000 0.0000 'International Tables Vol C Tables 4.2.6.8 and 6.1.1.4'
F F 0.0171 0.0103 'International Tables Vol C Tables 4.2.6.8 and 6.1.1.4'
P P 0.1023 0.0942 'International Tables Vol C Tables 4.2.6.8 and 6.1.1.4'
Ta Ta -0.7052 6.5227 'International Tables Vol C Tables 4.2.6.8 and 6.1.1.4'

loop_
_geom_angle_atom_site_label_1
_geom_angle_atom_site_label_2
_geom_angle_atom_site_label_3
_geom_angle
F10 Ta2 F9 90.1(5)
F10 Ta2 F8 88.0(5)
F9 Ta2 F8 92.3(5)
F10 Ta2 F5 177.5(5)
F9 Ta2 F5 90.1(5)
F8 Ta2 F5 89.5(5)
F10 Ta2 F7 91.5(6)
F9 Ta2 F7 178.2(5)
F8 Ta2 F7 88.7(5)
F5 Ta2 F7 88.4(5)
F10 Ta2 F6 91.6(5)
F9 Ta2 F6 89.7(5)
F8 Ta2 F6 178.0(5)
F5 Ta2 F6 90.9(5)
F7 Ta2 F6 89.3(5)
F2 Ta1 F3 95.5(4)
F2 Ta1 F1 147.9(4)
F3 Ta1 F1 93.0(4)
F2 Ta1 F4 92.9(4)
F3 Ta1 F4 148.1(4)
F1 Ta1 F4 96.0(4)
F2 Ta1 P1 75.9(3)
F3 Ta1 P1 70.4(3)
F1 Ta1 P1 77.9(3)
F4 Ta1 P1 141.4(3)
F2 Ta1 P4 142.4(3)
F3 Ta1 P4 77.7(3)
F1 Ta1 P4 69.7(3)
F4 Ta1 P4 76.9(3)
P1 Ta1 P4 132.74(13)
F2 Ta1 P3 71.0(3)
F3 Ta1 P3 75.1(3)
F1 Ta1 P3 141.1(3)
F4 Ta1 P3 78.8(3)
P1 Ta1 P3 128.77(13)
P4 Ta1 P3 71.53(13)
F2 Ta1 P2 79.8(3)
F3 Ta1 P2 141.7(3)
F1 Ta1 P2 74.4(3)
F4 Ta1 P2 70.1(3)
P1 Ta1 P2 71.61(13)
P4 Ta1 P2 127.58(13)
P3 Ta1 P2 135.74(13)
C20 P4 C18 104.8(8)
C20 P4 C19 105.5(8)
C18 P4 C19 106.5(8)
C20 P4 Ta1 110.5(6)
C18 P4 Ta1 116.3(6)
C19 P4 Ta1 112.4(6)
C11 P3 C12 103.2(8)
C11 P3 C13 105.2(8)
C12 P3 C13 105.6(8)
C11 P3 Ta1 110.7(6)
C12 P3 Ta1 114.6(6)
C13 P3 Ta1 116.4(5)
C10 P2 C9 105.0(9)
C10 P2 C8 105.4(8)
C9 P2 C8 104.8(9)
C10 P2 Ta1 109.9(6)
C9 P2 Ta1 114.3(6)
C8 P2 Ta1 116.5(7)
C3 P1 C2 105.3(8)
C3 P1 C1 105.8(8)
C2 P1 C1 104.9(8)
C3 P1 Ta1 116.7(6)
C2 P1 Ta1 111.6(6)
C1 P1 Ta1 111.7(6)
C17 C18 C13 119.6(16)
C17 C18 P4 122.2(14)
C13 C18 P4 118.2(13)
C4 C3 C8 119.3(15)
C4 C3 P1 122.5(13)
C8 C3 P1 118.2(12)
P3 C12 H12A 109.5
P3 C12 H12B 109.5
H12A C12 H12B 109.5
P3 C12 H12C 109.5
H12A C12 H12C 109.5
H12B C12 H12C 109.5
P1 C1 H1A 109.5
P1 C1 H1B 109.5
H1A C1 H1B 109.5
P1 C1 H1C 109.5
H1A C1 H1C 109.5
H1B C1 H1C 109.5
C7 C8 C3 118.9(16)
C7 C8 P2 124.2(16)
C3 C8 P2 116.9(13)
C14 C13 C18 119.0(16)
C14 C13 P3 123.4(13)
C18 C13 P3 117.6(12)
P1 C2 H2A 109.5
P1 C2 H2B 109.5
H2A C2 H2B 109.5
P1 C2 H2C 109.5
H2A C2 H2C 109.5
H2B C2 H2C 109.5
P4 C19 H19A 109.5
P4 C19 H19B 109.5
H19A C19 H19B 109.5
P4 C19 H19C 109.5
H19A C19 H19C 109.5
H19B C19 H19C 109.5
P2 C9 H9A 109.5
P2 C9 H9B 109.5
H9A C9 H9B 109.5
P2 C9 H9C 109.5
H9A C9 H9C 109.5
H9B C9 H9C 109.5
P4 C20 H20A 109.5
P4 C20 H20B 109.5
H20A C20 H20B 109.5
P4 C20 H20C 109.5
H20A C20 H20C 109.5
H20B C20 H20C 109.5
C16 C15 C14 119.2(17)
C16 C15 H15 120.4
C14 C15 H15 120.4
C13 C14 C15 121.4(18)
C13 C14 H14 119.3
C15 C14 H14 119.3
P3 C11 H11A 109.5
P3 C11 H11B 109.5
H11A C11 H11B 109.5
P3 C11 H11C 109.5
H11A C11 H11C 109.5
H11B C11 H11C 109.5
P2 C10 H10A 109.5
P2 C10 H10B 109.5
H10A C10 H10B 109.5
P2 C10 H10C 109.5
H10A C10 H10C 109.5
H10B C10 H10C 109.5
C4 C5 C6 120.8(16)
C4 C5 H5 119.6
C6 C5 H5 119.6
C7 C6 C5 118.3(16)
C7 C6 H6 120.9
C5 C6 H6 120.9
C18 C17 C16 120.9(18)
C18 C17 H17 119.5
C16 C17 H17 119.5
C15 C16 C17 119.9(17)
C15 C16 H16 120.0
C17 C16 H16 120.0
C8 C7 C6 123.1(18)
C8 C7 H7 118.5
C6 C7 H7 118.5
C5 C4 C3 119.6(17)
C5 C4 H4 120.2
C3 C4 H4 120.2

loop_
_geom_bond_atom_site_label_1
_geom_bond_atom_site_label_2
_geom_bond_distance
Ta2 F10 1.864(11)
Ta2 F9 1.879(10)
Ta2 F8 1.888(9)
Ta2 F5 1.895(10)
Ta2 F7 1.898(11)
Ta2 F6 1.900(11)
Ta1 F2 1.944(9)
Ta1 F3 1.950(10)
Ta1 F1 1.955(9)
Ta1 F4 1.970(9)
Ta1 P1 2.645(4)
Ta1 P4 2.657(4)
Ta1 P3 2.658(4)
Ta1 P2 2.664(4)
P4 C20 1.806(17)
P4 C18 1.809(17)
P4 C19 1.814(16)
P3 C11 1.810(16)
P3 C12 1.811(17)
P3 C13 1.812(18)
P2 C10 1.795(17)
P2 C9 1.811(19)
P2 C8 1.812(18)
P1 C3 1.804(17)
P1 C2 1.809(15)
P1 C1 1.809(17)
C18 C17 1.37(2)
C18 C13 1.41(2)
C3 C4 1.40(2)
C3 C8 1.43(3)
C12 H12A 0.9800
C12 H12B 0.9800
C12 H12C 0.9800
C1 H1A 0.9800
C1 H1B 0.9800
C1 H1C 0.9800
C8 C7 1.36(3)
C13 C14 1.38(2)
C2 H2A 0.9800
C2 H2B 0.9800
C2 H2C 0.9800
C19 H19A 0.9800
C19 H19B 0.9800
C19 H19C 0.9800
C9 H9A 0.9800
C9 H9B 0.9800
C9 H9C 0.9800
C20 H20A 0.9800
C20 H20B 0.9800
C20 H20C 0.9800
C15 C16 1.38(3)
C15 C14 1.39(3)
C15 H15 0.9500
C14 H14 0.9500
C11 H11A 0.9800
C11 H11B 0.9800
C11 H11C 0.9800
C10 H10A 0.9800
C10 H10B 0.9800
C10 H10C 0.9800
C5 C4 1.39(3)
C5 C6 1.42(3)
C5 H5 0.9500
C6 C7 1.37(3)
C6 H6 0.9500
C17 C16 1.40(3)
C17 H17 0.9500
C16 H16 0.9500
C7 H7 0.9500
C4 H4 0.9500
